data_1505794
loop_
_publ_author_name
'Terao, Hiroshi'
'Ishii, Sei-ichi'
'Saito, Junji'
'Matsuura, Sadahiko'
'Mitani, Makoto'
'Nagai, Naoshi'
'Tanaka, Hidetsugu'
'Fujita, Terunori'

_publ_section_title
;
 Phenoxycycloalkylimine Ligated Zirconium Complexes for Ethylene
 Polymerization:&#x00A0; Formation of Vinyl-Terminated Low Molecular
 Weight Polyethylenes with High Efficiency
;
_journal_issue 25
_journal_name_full Macromolecules
_journal_page_first 8584
_journal_paper_doi 10.1021/ma062214s
_journal_volume 39
_journal_year 2006
_chemical_formula_moiety 'C34 H48 Cl2 N2 O2 Zr'
_chemical_formula_sum 'C34 H48 Cl2 N2 O2 Zr'
_chemical_formula_weight 678.89
_space_group_IT_number 122
_symmetry_cell_setting tetragonal
_symmetry_Int_Tables_number 122
_symmetry_space_group_name_Hall 'I -4 2bw'
_symmetry_space_group_name_H-M 'I -4 2 d'
_audit_creation_date 'Mon Mar 19 16:23:59 2002'
_audit_creation_method 'from TEXRAY.INF file'
_cell_angle_alpha 90
_cell_angle_beta 90
_cell_angle_gamma 90
_cell_formula_units_Z 8
_cell_length_a 23.367(2)
_cell_length_b 23.367(2)
_cell_length_c 14.368(2)
_cell_measurement_reflns_used 25
_cell_measurement_temperature 233.2
_cell_measurement_theta_max 17.3
_cell_measurement_theta_min 15.0
_cell_volume 7845.2(14)
_computing_cell_refinement 'Rigaku/AFC Diffractometer Control'
_computing_data_collection 'Rigaku/AFC Diffractometer Control'
_computing_data_reduction teXsan
_computing_publication_material teXsan
_computing_structure_refinement teXsan
_diffrn_ambient_temperature 233.2
_diffrn_measured_fraction_theta_full 27.50
_diffrn_measurement_device_type 'Rigaku AFC7R'
_diffrn_measurement_method \w
_diffrn_orient_matrix_UB_11 -0.02883
_diffrn_orient_matrix_UB_12 0.01842
_diffrn_orient_matrix_UB_13 0.04182
_diffrn_orient_matrix_UB_21 -0.00995
_diffrn_orient_matrix_UB_22 0.02776
_diffrn_orient_matrix_UB_23 -0.05045
_diffrn_orient_matrix_UB_31 -0.02999
_diffrn_orient_matrix_UB_32 -0.02689
_diffrn_orient_matrix_UB_33 -0.02347
_diffrn_radiation_detector 'scintillation counter'
_diffrn_radiation_monochromator graphite
_diffrn_radiation_source 'Rigaku rotating anode'
_diffrn_radiation_type 'Mo K\a'
_diffrn_radiation_wavelength 0.7107
_diffrn_reflns_av_R_equivalents 0.023
_diffrn_reflns_av_sigmaI/netI 0.029
_diffrn_reflns_limit_h_max 16
_diffrn_reflns_limit_h_min -30
_diffrn_reflns_limit_k_max 21
_diffrn_reflns_limit_k_min 0
_diffrn_reflns_limit_l_max 18
_diffrn_reflns_limit_l_min -10
_diffrn_reflns_number 3652
_diffrn_reflns_reduction_process 'Lp corrections applied'
_diffrn_reflns_theta_full 27.50
_diffrn_reflns_theta_max 27.50
_diffrn_reflns_theta_min 2.76
_diffrn_standards_decay_% -2.34
_diffrn_standards_interval_count 150
_diffrn_standards_number 3
_exptl_absorpt_coefficient_mu 0.443
_exptl_absorpt_correction_T_max 0.999
_exptl_absorpt_correction_T_min 0.893
_exptl_absorpt_correction_type psi-scan
_exptl_absorpt_process_details '(North, Phillips & Mathews, 1968)'
_exptl_crystal_colour 'pale yellow'
_exptl_crystal_density_diffrn 1.150
_exptl_crystal_density_method 'not measured'
_exptl_crystal_description prismatic
_exptl_crystal_F_000 2848.00
_exptl_crystal_size_max 0.200
_exptl_crystal_size_mid 0.150
_exptl_crystal_size_min 0.150
_refine_diff_density_max 2.11
_refine_diff_density_min -0.81
_refine_ls_abs_structure_Flack 1.0(2)
_refine_ls_extinction_method none
_refine_ls_goodness_of_fit_ref 1.167
_refine_ls_hydrogen_treatment noref
_refine_ls_matrix_type full
_refine_ls_number_constraints 0
_refine_ls_number_parameters 184
_refine_ls_number_reflns 2009
_refine_ls_number_restraints 0
_refine_ls_R_factor_all 0.0726
_refine_ls_R_factor_gt 0.0726
_refine_ls_shift/su_max 0.0013
_refine_ls_shift/su_mean 0.0000
_refine_ls_structure_factor_coef F
_refine_ls_weighting_details 'w = 1/[\s^2^(Fo) + 0.01000|Fo|^2^]'
_refine_ls_weighting_scheme calc
_refine_ls_wR_factor_gt 0.1214
_refine_ls_wR_factor_ref 0.1214
_reflns_number_gt 2009
_reflns_number_total 2455
_reflns_threshold_expression >2.0sigma(I)
_cod_data_source_file ma062214ssi20060924_101821.cif
_cod_data_source_block Complex5
_cod_depositor_comments
;
'_atom_type_scat_imag' tag changed to '_atom_type_scat_dispersion_imag' tag,
'_reflns_observed_expression' changed to '_reflns_threshold_expression' tag,
'_atom_site_calc_flag' tag changed to '_atom_site_calc_flag' tag.

Antanas Vaitkus,
2015-03-23
;
_cod_original_cell_volume 7845(1)
_cod_database_code 1505794

loop_
_symmetry_equiv_pos_as_xyz
x,y,z
-x,1/2+y,1/4-z
-x,-y,z
x,1/2-y,1/4-z
-y,x,-z
y,1/2+x,1/4+z
y,-x,-z
-y,1/2-x,1/4+z
1/2+x,1/2+y,1/2+z
1/2-x,y,3/4-z
1/2-x,1/2-y,1/2+z
1/2+x,-y,3/4-z
1/2-y,1/2+x,1/2-z
1/2+y,x,3/4+z
1/2+y,1/2-x,1/2-z
1/2-y,-x,3/4+z

loop_
_atom_site_label
_atom_site_type_symbol
_atom_site_fract_x
_atom_site_fract_y
_atom_site_fract_z
_atom_site_U_iso_or_equiv
_atom_site_adp_type
_atom_site_occupancy
_atom_site_calc_flag
_atom_site_refinement_flags
Zr(1) Zr 0.7500 -0.03581(4) 0.3750 0.0376(3) Uiso 1.00 d S
Cl(1) Cl 0.6735(2) -0.1025(1) 0.3415(3) 0.0867(10) Uani 1.00 d .
O(1) O 0.7769(2) -0.0256(2) 0.2442(4) 0.042(1) Uani 1.00 d .
N(1) N 0.6917(3) 0.0379(3) 0.3252(5) 0.040(1) Uani 1.00 d .
C(1) C 0.7717(4) 0.0039(4) 0.1670(6) 0.046(2) Uani 1.00 d .
C(2) C 0.8048(5) -0.0084(5) 0.0867(7) 0.060(2) Uani 1.00 d .
C(3) C 0.7942(6) 0.0261(7) 0.0093(7) 0.078(3) Uani 1.00 d .
C(4) C 0.7593(7) 0.0727(6) 0.0080(7) 0.083(4) Uani 1.00 d .
C(5) C 0.7263(6) 0.0828(6) 0.0850(7) 0.073(3) Uani 1.00 d .
C(6) C 0.7330(4) 0.0502(4) 0.1668(6) 0.047(2) Uani 1.00 d .
C(7) C 0.6954(4) 0.0629(4) 0.2440(6) 0.048(2) Uani 1.00 d .
C(8) C 0.6462(4) 0.0594(4) 0.3878(5) 0.049(2) Uani 1.00 d .
C(9) C 0.5860(5) 0.0538(5) 0.3462(8) 0.070(3) Uani 1.00 d .
C(10) C 0.5427(6) 0.0747(7) 0.419(1) 0.088(4) Uani 1.00 d .
C(11) C 0.5534(7) 0.1349(7) 0.448(1) 0.097(4) Uani 1.00 d .
C(12) C 0.6132(8) 0.1414(6) 0.4871(9) 0.083(3) Uani 1.00 d .
C(13) C 0.6588(5) 0.1212(5) 0.4172(7) 0.066(3) Uani 1.00 d .
C(14) C 0.8451(6) -0.0597(6) 0.0835(10) 0.080(3) Uani 1.00 d .
C(15) C 0.8932(6) -0.0504(6) 0.1542(10) 0.085(4) Uani 1.00 d .
C(16) C 0.873(1) -0.0665(9) -0.011(1) 0.123(7) Uani 1.00 d .
C(17) C 0.8131(7) -0.1147(6) 0.106(1) 0.093(4) Uani 1.00 d .
H(1) H 0.8129 0.0163 -0.0472 0.0935 Uiso 1.00 calc .
H(2) H 0.7578 0.0974 -0.0445 0.0999 Uiso 1.00 calc .
H(3) H 0.6984 0.1123 0.0832 0.0871 Uiso 1.00 calc .
H(4) H 0.6697 0.0938 0.2344 0.0576 Uiso 1.00 calc .
H(5) H 0.6471 0.0366 0.4425 0.0592 Uiso 1.00 calc .
H(6) H 0.5831 0.0766 0.2916 0.0840 Uiso 1.00 calc .
H(7) H 0.5785 0.0149 0.3310 0.0840 Uiso 1.00 calc .
H(8) H 0.5052 0.0721 0.3937 0.1059 Uiso 1.00 calc .
H(9) H 0.5452 0.0508 0.4725 0.1059 Uiso 1.00 calc .
H(10) H 0.5492 0.1593 0.3955 0.1161 Uiso 1.00 calc .
H(11) H 0.5263 0.1454 0.4944 0.1161 Uiso 1.00 calc .
H(12) H 0.6197 0.1805 0.5014 0.1000 Uiso 1.00 calc .
H(13) H 0.6163 0.1192 0.5423 0.1000 Uiso 1.00 calc .
H(14) H 0.6581 0.1453 0.3640 0.0792 Uiso 1.00 calc .
H(15) H 0.6955 0.1230 0.4455 0.0792 Uiso 1.00 calc .
H(16) H 0.8773 -0.0474 0.2149 0.1014 Uiso 1.00 calc .
H(17) H 0.9132 -0.0162 0.1395 0.1014 Uiso 1.00 calc .
H(18) H 0.9189 -0.0818 0.1521 0.1014 Uiso 1.00 calc .
H(19) H 0.8928 -0.0320 -0.0268 0.1473 Uiso 1.00 calc .
H(20) H 0.9001 -0.0971 -0.0087 0.1473 Uiso 1.00 calc .
H(21) H 0.8451 -0.0745 -0.0566 0.1473 Uiso 1.00 calc .
H(22) H 0.8389 -0.1461 0.1041 0.1120 Uiso 1.00 calc .
H(23) H 0.7837 -0.1205 0.0612 0.1120 Uiso 1.00 calc .
H(24) H 0.7967 -0.1119 0.1662 0.1120 Uiso 1.00 calc .

loop_
_atom_site_aniso_label
_atom_site_aniso_U_11
_atom_site_aniso_U_22
_atom_site_aniso_U_33
_atom_site_aniso_U_12
_atom_site_aniso_U_13
_atom_site_aniso_U_23
Cl(1) 0.101(2) 0.076(2) 0.083(2) -0.048(2) -0.037(2) 0.010(1)
O(1) 0.043(3) 0.041(3) 0.042(2) 0.009(2) -0.011(2) -0.008(2)
N(1) 0.041(3) 0.035(3) 0.043(3) 0.004(2) 0.004(2) 0.012(2)
C(1) 0.054(4) 0.043(3) 0.040(3) -0.002(3) -0.010(3) -0.008(3)
C(2) 0.054(5) 0.077(6) 0.048(4) 0.006(4) 0.000(3) -0.011(4)
C(3) 0.086(8) 0.111(9) 0.036(4) 0.028(7) 0.010(5) -0.004(5)
C(4) 0.10(1) 0.103(9) 0.044(5) 0.032(7) 0.026(6) 0.013(6)
C(5) 0.082(7) 0.093(8) 0.042(4) 0.021(6) 0.016(5) 0.022(5)
C(6) 0.047(4) 0.054(4) 0.039(3) 0.005(3) -0.003(3) -0.009(3)
C(7) 0.055(4) 0.054(4) 0.034(3) 0.010(4) 0.000(3) 0.004(3)
C(8) 0.058(4) 0.059(4) 0.030(4) 0.011(3) 0.016(3) 0.013(3)
C(9) 0.060(4) 0.082(7) 0.068(6) 0.002(5) -0.001(4) 0.016(5)
C(10) 0.068(7) 0.112(8) 0.085(8) 0.028(7) 0.020(6) 0.025(7)
C(11) 0.101(7) 0.107(8) 0.083(9) 0.066(7) 0.030(7) 0.016(7)
C(12) 0.114(8) 0.077(7) 0.060(6) 0.040(7) 0.018(6) 0.004(5)
C(13) 0.089(7) 0.060(4) 0.049(5) 0.022(5) -0.014(4) -0.005(4)
C(14) 0.099(8) 0.075(5) 0.066(5) 0.035(5) -0.004(4) -0.037(5)
C(15) 0.073(6) 0.098(9) 0.083(8) 0.025(7) 0.010(5) -0.029(7)
C(16) 0.16(2) 0.12(1) 0.081(9) 0.00(1) 0.06(1) -0.047(10)
C(17) 0.098(9) 0.081(7) 0.10(1) 0.017(6) -0.014(8) -0.041(8)

loop_
_atom_type_symbol
_atom_type_description
_atom_type_scat_dispersion_real
_atom_type_scat_dispersion_imag
_atom_type_scat_source
C C 0.003 0.002
;International Tables for Crystallography
(1992, Vol. C, Tables 4.2.6.8 and 6.1.1.1)
;
H H 0.000 0.000
;International Tables for Crystallography
(1992, Vol. C, Table 6.1.1.2)
;
N N 0.006 0.003
;International Tables for Crystallography
(1992, Vol. C, Tables 4.2.6.8 and 6.1.1.1)
;
O O 0.011 0.006
;International Tables for Crystallography
(1992, Vol. C, Tables 4.2.6.8 and 6.1.1.1)
;
Cl Cl 0.148 0.159
;International Tables for Crystallography
(1992, Vol. C, Tables 4.2.6.8 and 6.1.1.1)
;
Zr Zr -2.967 0.560
;International Tables for Crystallography
(1992, Vol. C, Tables 4.2.6.8 and 6.1.1.1)
;

loop_
_geom_angle_atom_site_label_1
_geom_angle_atom_site_label_2
_geom_angle_atom_site_label_3
_geom_angle
_geom_angle_site_symmetry_1
_geom_angle_site_symmetry_2
_geom_angle_site_symmetry_3
_geom_angle_publ_flag
Cl(1) Zr(1) Cl(1) 99.8(2) 1_555 1_555 10_655 yes
Cl(1) Zr(1) O(1) 97.0(2) 1_555 1_555 1_555 yes
Cl(1) Zr(1) O(1) 91.8(2) 1_555 1_555 10_655 yes
Cl(1) Zr(1) N(1) 89.0(2) 1_555 1_555 1_555 yes
Cl(1) Zr(1) N(1) 167.9(2) 1_555 1_555 10_655 yes
Cl(1) Zr(1) O(1) 91.8(2) 10_655 1_555 1_555 yes
Cl(1) Zr(1) O(1) 97.0(2) 10_655 1_555 10_655 yes
Cl(1) Zr(1) N(1) 167.9(2) 10_655 1_555 1_555 yes
Cl(1) Zr(1) N(1) 89.0(2) 10_655 1_555 10_655 yes
O(1) Zr(1) O(1) 166.3(3) 1_555 1_555 10_655 yes
O(1) Zr(1) N(1) 78.8(2) 1_555 1_555 1_555 yes
O(1) Zr(1) N(1) 91.0(3) 1_555 1_555 10_655 yes
O(1) Zr(1) N(1) 91.0(3) 10_655 1_555 1_555 yes
O(1) Zr(1) N(1) 78.8(2) 10_655 1_555 10_655 yes
N(1) Zr(1) N(1) 83.6(4) 1_555 1_555 10_655 yes
Zr(1) O(1) C(1) 146.1(6) 1_555 1_555 1_555 yes
Zr(1) N(1) C(7) 124.7(6) 1_555 1_555 1_555 yes
Zr(1) N(1) C(8) 119.3(5) 1_555 1_555 1_555 yes
C(7) N(1) C(8) 116.0(7) 1_555 1_555 1_555 yes
O(1) C(1) C(2) 122.0(9) 1_555 1_555 1_555 yes
O(1) C(1) C(6) 117.7(8) 1_555 1_555 1_555 yes
C(2) C(1) C(6) 120.3(9) 1_555 1_555 1_555 yes
C(1) C(2) C(3) 115(1) 1_555 1_555 1_555 yes
C(1) C(2) C(14) 121(1) 1_555 1_555 1_555 yes
C(3) C(2) C(14) 122(1) 1_555 1_555 1_555 yes
C(2) C(3) C(4) 125.4(10) 1_555 1_555 1_555 yes
C(2) C(3) H(1) 117(1) 1_555 1_555 1_555 no
C(4) C(3) H(1) 117(1) 1_555 1_555 1_555 no
C(3) C(4) C(5) 117(1) 1_555 1_555 1_555 yes
C(3) C(4) H(2) 121(1) 1_555 1_555 1_555 no
C(5) C(4) H(2) 121(1) 1_555 1_555 1_555 no
C(4) C(5) C(6) 121(1) 1_555 1_555 1_555 yes
C(4) C(5) H(3) 119(1) 1_555 1_555 1_555 no
C(6) C(5) H(3) 119(1) 1_555 1_555 1_555 no
C(1) C(6) C(5) 119.2(9) 1_555 1_555 1_555 yes
C(1) C(6) C(7) 123.1(9) 1_555 1_555 1_555 yes
C(5) C(6) C(7) 117.5(9) 1_555 1_555 1_555 yes
N(1) C(7) C(6) 129.3(9) 1_555 1_555 1_555 yes
N(1) C(7) H(4) 115.3(9) 1_555 1_555 1_555 no
C(6) C(7) H(4) 115.3(9) 1_555 1_555 1_555 no
N(1) C(8) C(9) 113.1(8) 1_555 1_555 1_555 yes
N(1) C(8) C(13) 110.4(8) 1_555 1_555 1_555 yes
N(1) C(8) H(5) 107.2(8) 1_555 1_555 1_555 no
C(9) C(8) C(13) 111.3(9) 1_555 1_555 1_555 yes
C(9) C(8) H(5) 107.2(9) 1_555 1_555 1_555 no
C(13) C(8) H(5) 107.2(9) 1_555 1_555 1_555 no
C(8) C(9) C(10) 108(1) 1_555 1_555 1_555 yes
C(8) C(9) H(6) 109(1) 1_555 1_555 1_555 no
C(8) C(9) H(7) 109(1) 1_555 1_555 1_555 no
C(10) C(9) H(6) 109(1) 1_555 1_555 1_555 no
C(10) C(9) H(7) 109(1) 1_555 1_555 1_555 no
H(6) C(9) H(7) 109(1) 1_555 1_555 1_555 no
C(9) C(10) C(11) 112(1) 1_555 1_555 1_555 yes
C(9) C(10) H(8) 108(1) 1_555 1_555 1_555 no
C(9) C(10) H(9) 108(1) 1_555 1_555 1_555 no
C(11) C(10) H(8) 108(1) 1_555 1_555 1_555 no
C(11) C(10) H(9) 108(1) 1_555 1_555 1_555 no
H(8) C(10) H(9) 109(1) 1_555 1_555 1_555 no
C(10) C(11) C(12) 110(1) 1_555 1_555 1_555 yes
C(10) C(11) H(10) 109(1) 1_555 1_555 1_555 no
C(10) C(11) H(11) 109(1) 1_555 1_555 1_555 no
C(12) C(11) H(10) 109(1) 1_555 1_555 1_555 no
C(12) C(11) H(11) 109(1) 1_555 1_555 1_555 no
H(10) C(11) H(11) 109(1) 1_555 1_555 1_555 no
C(11) C(12) C(13) 111(1) 1_555 1_555 1_555 yes
C(11) C(12) H(12) 108(1) 1_555 1_555 1_555 no
C(11) C(12) H(13) 108(1) 1_555 1_555 1_555 no
C(13) C(12) H(12) 108(1) 1_555 1_555 1_555 no
C(13) C(12) H(13) 108(1) 1_555 1_555 1_555 no
H(12) C(12) H(13) 109(1) 1_555 1_555 1_555 no
C(8) C(13) C(12) 109(1) 1_555 1_555 1_555 yes
C(8) C(13) H(14) 109.4(9) 1_555 1_555 1_555 no
C(8) C(13) H(15) 109(1) 1_555 1_555 1_555 no
C(12) C(13) H(14) 109(1) 1_555 1_555 1_555 no
C(12) C(13) H(15) 109(1) 1_555 1_555 1_555 no
H(14) C(13) H(15) 109(1) 1_555 1_555 1_555 no
C(2) C(14) C(15) 108.7(10) 1_555 1_555 1_555 yes
C(2) C(14) C(16) 112(1) 1_555 1_555 1_555 yes
C(2) C(14) C(17) 110(1) 1_555 1_555 1_555 yes
C(15) C(14) C(16) 106(1) 1_555 1_555 1_555 yes
C(15) C(14) C(17) 109(1) 1_555 1_555 1_555 yes
C(16) C(14) C(17) 108(1) 1_555 1_555 1_555 yes
C(14) C(15) H(16) 109(1) 1_555 1_555 1_555 no
C(14) C(15) H(17) 109(1) 1_555 1_555 1_555 no
C(14) C(15) H(18) 109(1) 1_555 1_555 1_555 no
H(16) C(15) H(17) 109(1) 1_555 1_555 1_555 no
H(16) C(15) H(18) 109(1) 1_555 1_555 1_555 no
H(17) C(15) H(18) 109(1) 1_555 1_555 1_555 no
C(14) C(16) H(19) 109(1) 1_555 1_555 1_555 no
C(14) C(16) H(20) 109(1) 1_555 1_555 1_555 no
C(14) C(16) H(21) 109(1) 1_555 1_555 1_555 no
H(19) C(16) H(20) 109(2) 1_555 1_555 1_555 no
H(19) C(16) H(21) 109(2) 1_555 1_555 1_555 no
H(20) C(16) H(21) 109(1) 1_555 1_555 1_555 no
C(14) C(17) H(22) 109(1) 1_555 1_555 1_555 no
C(14) C(17) H(23) 109(1) 1_555 1_555 1_555 no
C(14) C(17) H(24) 109(1) 1_555 1_555 1_555 no
H(22) C(17) H(23) 109(1) 1_555 1_555 1_555 no
H(22) C(17) H(24) 109(2) 1_555 1_555 1_555 no
H(23) C(17) H(24) 109(1) 1_555 1_555 1_555 no

loop_
_geom_bond_atom_site_label_1
_geom_bond_atom_site_label_2
_geom_bond_distance
_geom_bond_site_symmetry_1
_geom_bond_site_symmetry_2
_geom_bond_publ_flag
Zr(1) Cl(1) 2.419(3) 1_555 1_555 yes
Zr(1) Cl(1) 2.419(3) 1_555 10_655 yes
Zr(1) O(1) 1.995(7) 1_555 1_555 yes
Zr(1) O(1) 1.995(7) 1_555 10_655 yes
Zr(1) N(1) 2.309(6) 1_555 1_555 yes
Zr(1) N(1) 2.309(6) 1_555 10_655 yes
O(1) C(1) 1.31(1) 1_555 1_555 yes
N(1) C(7) 1.31(1) 1_555 1_555 yes
N(1) C(8) 1.48(1) 1_555 1_555 yes
C(1) C(2) 1.42(2) 1_555 1_555 yes
C(1) C(6) 1.41(1) 1_555 1_555 yes
C(2) C(3) 1.40(2) 1_555 1_555 yes
C(2) C(14) 1.52(2) 1_555 1_555 yes
C(3) C(4) 1.36(2) 1_555 1_555 yes
C(4) C(5) 1.37(2) 1_555 1_555 yes
C(5) C(6) 1.41(1) 1_555 1_555 yes
C(6) C(7) 1.45(1) 1_555 1_555 yes
C(8) C(9) 1.53(2) 1_555 1_555 yes
C(8) C(13) 1.53(2) 1_555 1_555 yes
C(9) C(10) 1.54(2) 1_555 1_555 yes
C(10) C(11) 1.49(3) 1_555 1_555 yes
C(11) C(12) 1.51(3) 1_555 1_555 yes
C(12) C(13) 1.54(2) 1_555 1_555 yes
C(14) C(15) 1.53(2) 1_555 1_555 yes
C(14) C(16) 1.52(2) 1_555 1_555 yes
C(14) C(17) 1.52(2) 1_555 1_555 yes

loop_
_geom_contact_atom_site_label_1
_geom_contact_atom_site_label_2
_geom_contact_distance
_geom_contact_site_symmetry_1
_geom_contact_site_symmetry_2
Cl(1) C(7) 3.594(10) 1_555 15_555

loop_
_geom_torsion_atom_site_label_1
_geom_torsion_atom_site_label_2
_geom_torsion_atom_site_label_3
_geom_torsion_atom_site_label_4
_geom_torsion
_geom_torsion_site_symmetry_1
_geom_torsion_site_symmetry_2
_geom_torsion_site_symmetry_3
_geom_torsion_site_symmetry_4
_geom_torsion_publ_flag
Zr(1) O(1) C(1) C(2) 180.0(8) 1_555 1_555 1_555 1_555 yes
Zr(1) O(1) C(1) C(6) 1(1) 1_555 1_555 1_555 1_555 yes
Zr(1) O(1) C(1) C(2) 180.0(8) 1_555 10_655 10_655 10_655 yes
Zr(1) O(1) C(1) C(6) 1(1) 1_555 10_655 10_655 10_655 yes
Zr(1) N(1) C(7) C(6) 2(1) 1_555 1_555 1_555 1_555 yes
Zr(1) N(1) C(8) C(9) -120.4(7) 1_555 1_555 1_555 1_555 yes
Zr(1) N(1) C(8) C(13) 114.0(7) 1_555 1_555 1_555 1_555 yes
Zr(1) N(1) C(7) C(6) 2(1) 1_555 10_655 10_655 10_655 yes
Zr(1) N(1) C(8) C(9) -120.4(7) 1_555 10_655 10_655 10_655 yes
Zr(1) N(1) C(8) C(13) 114.0(7) 1_555 10_655 10_655 10_655 yes
Cl(1) Zr(1) O(1) C(1) 90(1) 1_555 1_555 1_555 1_555 yes
Cl(1) Zr(1) O(1) C(1) -169(1) 1_555 1_555 10_655 10_655 yes
Cl(1) Zr(1) N(1) C(7) -101.9(8) 1_555 1_555 1_555 1_555 yes
Cl(1) Zr(1) N(1) C(8) 77.9(6) 1_555 1_555 1_555 1_555 yes
Cl(1) Zr(1) N(1) C(7) 35(1) 1_555 1_555 10_655 10_655 yes
Cl(1) Zr(1) N(1) C(8) -145.2(9) 1_555 1_555 10_655 10_655 yes
O(1) Zr(1) O(1) C(1) -39.5(10) 1_555 1_555 10_655 10_655 yes
O(1) Zr(1) N(1) C(7) -4.6(7) 1_555 1_555 1_555 1_555 yes
O(1) Zr(1) N(1) C(8) 175.2(7) 1_555 1_555 1_555 1_555 yes
O(1) Zr(1) N(1) C(7) 166.3(8) 1_555 1_555 10_655 10_655 yes
O(1) Zr(1) N(1) C(8) -13.9(7) 1_555 1_555 10_655 10_655 yes
O(1) C(1) C(2) C(3) 179(1) 1_555 1_555 1_555 1_555 yes
O(1) C(1) C(2) C(14) 4(1) 1_555 1_555 1_555 1_555 yes
O(1) C(1) C(6) C(5) -179(1) 1_555 1_555 1_555 1_555 yes
O(1) C(1) C(6) C(7) -5(1) 1_555 1_555 1_555 1_555 yes
N(1) Zr(1) O(1) C(1) 2(1) 1_555 1_555 1_555 1_555 yes
N(1) Zr(1) O(1) C(1) -80(1) 1_555 1_555 10_655 10_655 yes
N(1) Zr(1) N(1) C(7) 87.7(8) 1_555 1_555 10_655 10_655 yes
N(1) Zr(1) N(1) C(8) -92.5(7) 1_555 1_555 10_655 10_655 yes
N(1) C(7) C(6) C(1) 3(1) 1_555 1_555 1_555 1_555 yes
N(1) C(7) C(6) C(5) 177(1) 1_555 1_555 1_555 1_555 yes
N(1) C(8) C(9) C(10) 177.2(10) 1_555 1_555 1_555 1_555 yes
N(1) C(8) C(13) C(12) -176.3(9) 1_555 1_555 1_555 1_555 yes
C(1) C(2) C(3) C(4) 6(2) 1_555 1_555 1_555 1_555 yes
C(1) C(2) C(14) C(15) -65(1) 1_555 1_555 1_555 1_555 yes
C(1) C(2) C(14) C(16) 176(1) 1_555 1_555 1_555 1_555 yes
C(1) C(2) C(14) C(17) 55(1) 1_555 1_555 1_555 1_555 yes
C(1) C(6) C(5) C(4) -4(2) 1_555 1_555 1_555 1_555 yes
C(2) C(1) C(6) C(5) 2(1) 1_555 1_555 1_555 1_555 yes
C(2) C(1) C(6) C(7) 175.9(9) 1_555 1_555 1_555 1_555 yes
C(2) C(3) C(4) C(5) -8(2) 1_555 1_555 1_555 1_555 yes
C(3) C(2) C(1) C(6) -2(1) 1_555 1_555 1_555 1_555 yes
C(3) C(2) C(14) C(15) 120(1) 1_555 1_555 1_555 1_555 yes
C(3) C(2) C(14) C(16) 2(2) 1_555 1_555 1_555 1_555 yes
C(3) C(2) C(14) C(17) -118(1) 1_555 1_555 1_555 1_555 yes
C(3) C(4) C(5) C(6) 7(2) 1_555 1_555 1_555 1_555 yes
C(4) C(3) C(2) C(14) -179(1) 1_555 1_555 1_555 1_555 yes
C(4) C(5) C(6) C(7) -178(1) 1_555 1_555 1_555 1_555 yes
C(6) C(1) C(2) C(14) -177.4(10) 1_555 1_555 1_555 1_555 yes
C(6) C(7) N(1) C(8) -176.9(10) 1_555 1_555 1_555 1_555 yes
C(7) N(1) C(8) C(9) 59(1) 1_555 1_555 1_555 1_555 yes
C(7) N(1) C(8) C(13) -66(1) 1_555 1_555 1_555 1_555 yes
C(8) C(9) C(10) C(11) 58(1) 1_555 1_555 1_555 1_555 yes
C(8) C(13) C(12) C(11) -55(1) 1_555 1_555 1_555 1_555 yes
C(9) C(8) C(13) C(12) 57(1) 1_555 1_555 1_555 1_555 yes
C(9) C(10) C(11) C(12) -58(1) 1_555 1_555 1_555 1_555 yes
C(10) C(9) C(8) C(13) -57(1) 1_555 1_555 1_555 1_555 yes
C(10) C(11) C(12) C(13) 56(1) 1_555 1_555 1_555 1_555 yes
